data_2240236
loop_
_publ_author_name
'Noland, Wayland E.'
'Kroll, Neil J.'
'Huisenga, Matthew P.'
'Yue, Ruixian A.'
'Lang, Simon B.'
'Klein, Nathan D.'
'Tritch, Kenneth J.'

_publ_section_title
;
 Crystal structure of
 (1<i>S</i>,2<i>R</i>,6<i>R</i>,7<i>R</i>,8<i>S</i>,12<i>S</i>)-4,10,17-triphenyl-15-thia-4,10-diazapentacyclo[5.5.5.0^1,16^.0^2,6^.0^8,12^]heptadeca-13,16-diene-3,5,9,11-tetrone
 <i>p</i>-xylene hemisolvate
;
_journal_coeditor_code SU5020
_journal_issue 12
_journal_name_full 'Acta Crystallographica Section E'
_journal_page_first 550
_journal_page_last 554
_journal_paper_doi 10.1107/S1600536814025094
_journal_volume 70
_journal_year 2014
_chemical_formula_iupac 'C32 H22 N2 O4 S, 0.5C8 H10'
_chemical_formula_moiety 'C32 H22 N2 O4 S, 0.5(C8 H10)'
_chemical_formula_sum 'C36 H27 N2 O4 S'
_chemical_formula_weight 583.65
_chemical_melting_point 554
_chemical_name_common 14156a
_chemical_name_systematic
'(1<i>S</i>,2<i>R</i>,6<i>R</i>,7<i>R</i>,8<i>S</i>,12<i>S</i>)-4,10,17-Triphenyl-15-thia-4,10-diazapentacyclo[5.5.5.0^1,16^.0^2,6^.0^8,12^]heptadeca-13,16-diene-3,5,9,11-tetrone <i>p</i>-xylene hemisolvate'
_space_group_crystal_system monoclinic
_space_group_IT_number 14
_space_group_name_Hall '-P 2ybc'
_space_group_name_H-M_alt 'P 1 21/c 1'
_symmetry_space_group_name_Hall '-P 2ybc'
_symmetry_space_group_name_H-M 'P 1 21/c 1'
_atom_sites_solution_hydrogens geom
_audit_creation_method SHELXL-2014
_cell_angle_alpha 90
_cell_angle_beta 99.675(2)
_cell_angle_gamma 90
_cell_formula_units_Z 4
_cell_length_a 10.5944(14)
_cell_length_b 26.529(4)
_cell_length_c 10.4286(14)
_cell_measurement_reflns_used 2771
_cell_measurement_temperature 123(2)
_cell_measurement_theta_max 27.38
_cell_measurement_theta_min 3.07
_cell_volume 2889.4(7)
_computing_cell_refinement
;
SAINT (Bruker, 2007)
;
_computing_data_collection
;
APEX2 (Bruker, 2007)
;
_computing_data_reduction
;
SAINT (Bruker, 2007)
;
_computing_molecular_graphics
;
Mercury (Macrae <i>et al.</i>, 2008)
;
_computing_publication_material
;
SHELXTL2008 (Sheldrick, 2008), enCIFer (Allen <i>et al.</i>,
2004) and
publCIF (Westrip, 2010)
;
_computing_structure_refinement
;
SHELXL2014 (Sheldrick, 2008)
;
_computing_structure_solution
;
SHELXS97 (Sheldrick, 2008)
;
_diffrn_ambient_temperature 123(2)
_diffrn_measured_fraction_theta_full 1.000
_diffrn_measured_fraction_theta_max 1.000
_diffrn_measurement_device_type 'Bruker APEXII CCD'
_diffrn_measurement_method '\f and \w scans'
_diffrn_radiation_type MoK\a
_diffrn_radiation_wavelength 0.71073
_diffrn_reflns_av_R_equivalents 0.0248
_diffrn_reflns_limit_h_max 13
_diffrn_reflns_limit_h_min -13
_diffrn_reflns_limit_k_max 34
_diffrn_reflns_limit_k_min -34
_diffrn_reflns_limit_l_max 13
_diffrn_reflns_limit_l_min -13
_diffrn_reflns_number 33190
_diffrn_reflns_theta_full 25.242
_diffrn_reflns_theta_max 27.406
_diffrn_reflns_theta_min 1.950
_exptl_absorpt_coefficient_mu 0.157
_exptl_absorpt_correction_T_max 0.7456
_exptl_absorpt_correction_T_min 0.6850
_exptl_absorpt_correction_type multi-scan
_exptl_absorpt_process_details
;
(SADABS; Sheldrick, 1996)
;
_exptl_crystal_colour colourless
_exptl_crystal_density_diffrn 1.342
_exptl_crystal_description Plate
_exptl_crystal_F_000 1220
_exptl_crystal_size_max 0.450
_exptl_crystal_size_mid 0.220
_exptl_crystal_size_min 0.220
_refine_diff_density_max 0.375
_refine_diff_density_min -0.362
_refine_ls_extinction_method none
_refine_ls_goodness_of_fit_ref 0.995
_refine_ls_hydrogen_treatment constr
_refine_ls_matrix_type full
_refine_ls_number_parameters 388
_refine_ls_number_reflns 6576
_refine_ls_number_restraints 0
_refine_ls_restrained_S_all 0.995
_refine_ls_R_factor_all 0.0454
_refine_ls_R_factor_gt 0.0399
_refine_ls_shift/su_max 0.001
_refine_ls_shift/su_mean 0.000
_refine_ls_structure_factor_coef Fsqd
_refine_ls_weighting_details 'w=1/[\s^2^(Fo^2^)+(0.0547P)^2^+1.9057P] where P=(Fo^2^+2Fc^2^)/3'
_refine_ls_weighting_scheme calc
_refine_ls_wR_factor_gt 0.1049
_refine_ls_wR_factor_ref 0.1091
_reflns_number_gt 5803
_reflns_number_total 6576
_reflns_threshold_expression I>2\s(I)
_cod_data_source_file su5020sup1.cif
_cod_data_source_block I
_cod_database_code 2240236
_cod_database_fobs_code 2240236
_shelx_space_group_comment
;
The symmetry employed for this shelxl refinement is uniquely defined
by the following loop, which should always be used as a source of
symmetry information in preference to the above space-group names.
They are only intended as comments.
;
_shelx_estimated_absorpt_t_min 0.933
_shelx_estimated_absorpt_t_max 0.966
_shelxl_version_number 2.014

loop_
_space_group_symop_operation_xyz
'x, y, z'
'-x, y+1/2, -z+1/2'
'-x, -y, -z'
'x, -y-1/2, z-1/2'

loop_
_atom_site_type_symbol
_atom_site_label
_atom_site_fract_x
_atom_site_fract_y
_atom_site_fract_z
_atom_site_U_iso_or_equiv
_atom_site_adp_type
_atom_site_calc_flag
_atom_site_occupancy
C C1 0.47103(13) 0.62662(5) 0.07444(13) 0.0168(3) Uani d 1
C C2 0.56246(13) 0.67315(5) 0.10206(13) 0.0171(3) Uani d 1
H H2 0.6037 0.6805 0.0246 0.021 Uiso calc 1
O O3 0.74841(10) 0.63409(4) 0.23636(11) 0.0275(2) Uani d 1
C C3 0.66409(13) 0.66474(5) 0.22147(13) 0.0188(3) Uani d 1
N N4 0.64349(11) 0.70008(4) 0.31639(11) 0.0183(2) Uani d 1
O O5 0.51276(10) 0.76804(4) 0.33509(10) 0.0237(2) Uani d 1
C C5 0.54585(13) 0.73378(5) 0.27202(13) 0.0174(3) Uani d 1
C C6 0.48591(13) 0.71923(5) 0.13506(13) 0.0168(3) Uani d 1
H H6 0.4931 0.7475 0.0733 0.020 Uiso calc 1
C C7 0.34372(13) 0.70480(5) 0.13224(13) 0.0171(3) Uani d 1
H H7 0.2938 0.7341 0.1573 0.020 Uiso calc 1
C C8 0.29297(13) 0.68806(5) -0.00915(13) 0.0186(3) Uani d 1
H H8 0.2980 0.7166 -0.0709 0.022 Uiso calc 1
O O9 0.06508(10) 0.69309(4) 0.00144(11) 0.0270(2) Uani d 1
C C9 0.15643(13) 0.66936(5) -0.02085(13) 0.0202(3) Uani d 1
N N10 0.15215(11) 0.61919(4) -0.06089(11) 0.0195(2) Uani d 1
O O11 0.28909(10) 0.56023(4) -0.12507(11) 0.0262(2) Uani d 1
C C11 0.27107(13) 0.60134(5) -0.08300(13) 0.0196(3) Uani d 1
C C12 0.36946(13) 0.64258(5) -0.04520(13) 0.0181(3) Uani d 1
H H12 0.4127 0.6511 -0.1206 0.022 Uiso calc 1
C C13 0.53628(13) 0.57771(5) 0.05823(14) 0.0215(3) Uani d 1
H H13 0.5845 0.5721 -0.0095 0.026 Uiso calc 1
C C14 0.52206(14) 0.54274(6) 0.14507(15) 0.0246(3) Uani d 1
H H14 0.5584 0.5101 0.1437 0.030 Uiso calc 1
S S15 0.43063(4) 0.56125(2) 0.26360(4) 0.02309(10) Uani d 1
C C16 0.40457(13) 0.62075(5) 0.19169(13) 0.0166(3) Uani d 1
C C17 0.33937(12) 0.66069(5) 0.22472(13) 0.0168(3) Uani d 1
C C18 0.27549(13) 0.66453(5) 0.34017(13) 0.0186(3) Uani d 1
C C19 0.33888(16) 0.64756(7) 0.46108(15) 0.0296(3) Uani d 1
H H19 0.4224 0.6336 0.4683 0.035 Uiso calc 1
C C20 0.28055(19) 0.65094(8) 0.57056(17) 0.0400(4) Uani d 1
H H20 0.3243 0.6393 0.6522 0.048 Uiso calc 1
C C21 0.15919(18) 0.67111(7) 0.56115(18) 0.0378(4) Uani d 1
H H21 0.1191 0.6731 0.6359 0.045 Uiso calc 1
C C22 0.09641(16) 0.68835(7) 0.44274(18) 0.0332(4) Uani d 1
H H22 0.0127 0.7021 0.4361 0.040 Uiso calc 1
C C23 0.15467(15) 0.68579(6) 0.33309(16) 0.0262(3) Uani d 1
H H23 0.1115 0.6987 0.2526 0.031 Uiso calc 1
C C24 0.71510(13) 0.70018(6) 0.44597(13) 0.0202(3) Uani d 1
C C25 0.71973(16) 0.65636(7) 0.51885(16) 0.0303(3) Uani d 1
H H25 0.6760 0.6269 0.4835 0.036 Uiso calc 1
C C26 0.78922(18) 0.65597(8) 0.64436(17) 0.0413(4) Uani d 1
H H26 0.7930 0.6262 0.6953 0.050 Uiso calc 1
C C27 0.85297(16) 0.69899(8) 0.69534(16) 0.0401(5) Uani d 1
H H27 0.9007 0.6985 0.7810 0.048 Uiso calc 1
C C28 0.84726(15) 0.74241(8) 0.62212(16) 0.0344(4) Uani d 1
H H28 0.8905 0.7719 0.6579 0.041 Uiso calc 1
C C29 0.77860(13) 0.74341(6) 0.49609(15) 0.0244(3) Uani d 1
H H29 0.7753 0.7732 0.4452 0.029 Uiso calc 1
C C30 0.03938(13) 0.58848(5) -0.06870(14) 0.0201(3) Uani d 1
C C31 -0.02016(15) 0.58564(6) 0.03952(15) 0.0261(3) Uani d 1
H H31 0.0120 0.6044 0.1156 0.031 Uiso calc 1
C C32 -0.12704(15) 0.55524(6) 0.03589(17) 0.0299(3) Uani d 1
H H32 -0.1686 0.5531 0.1096 0.036 Uiso calc 1
C C33 -0.17302(15) 0.52803(6) -0.07528(17) 0.0284(3) Uani d 1
H H33 -0.2459 0.5070 -0.0776 0.034 Uiso calc 1
C C34 -0.11321(15) 0.53137(6) -0.18289(16) 0.0288(3) Uani d 1
H H34 -0.1456 0.5127 -0.2591 0.035 Uiso calc 1
C C35 -0.00598(15) 0.56179(6) -0.18087(15) 0.0247(3) Uani d 1
H H35 0.0352 0.5642 -0.2549 0.030 Uiso calc 1
C C36 -0.0645(2) 0.53975(8) 0.43607(17) 0.0449(5) Uani d 1
H H36 -0.1088 0.5675 0.3918 0.054 Uiso calc 1
C C37 0.0665(2) 0.54081(8) 0.46333(18) 0.0451(5) Uani d 1
H H37 0.1114 0.5690 0.4375 0.054 Uiso calc 1
C C38 0.1347(2) 0.50084(8) 0.52868(17) 0.0449(5) Uani d 1
C C39 0.2786(2) 0.50191(11) 0.5586(2) 0.0633(7) Uani d 1
H H39A 0.3098 0.5334 0.5262 0.095 Uiso calc 1
H H39B 0.3067 0.4997 0.6529 0.095 Uiso calc 1
H H39C 0.3131 0.4733 0.5163 0.095 Uiso calc 1

loop_
_atom_site_aniso_label
_atom_site_aniso_U_11
_atom_site_aniso_U_22
_atom_site_aniso_U_33
_atom_site_aniso_U_12
_atom_site_aniso_U_13
_atom_site_aniso_U_23
S15 0.0287(2) 0.01758(17) 0.02321(18) 0.00367(13) 0.00515(14) 0.00323(13)
O3 0.0221(5) 0.0302(6) 0.0284(6) 0.0087(4) -0.0012(4) -0.0075(4)
O5 0.0243(5) 0.0242(5) 0.0216(5) 0.0044(4) 0.0006(4) -0.0065(4)
O9 0.0203(5) 0.0227(5) 0.0357(6) 0.0046(4) -0.0021(4) -0.0033(4)
O11 0.0239(5) 0.0247(5) 0.0301(6) -0.0002(4) 0.0047(4) -0.0097(4)
N4 0.0175(5) 0.0207(6) 0.0162(5) 0.0013(4) 0.0013(4) -0.0022(4)
N10 0.0186(6) 0.0191(6) 0.0198(6) 0.0000(4) 0.0000(4) -0.0019(4)
C1 0.0176(6) 0.0177(6) 0.0150(6) 0.0006(5) 0.0022(5) -0.0018(5)
C2 0.0174(6) 0.0183(6) 0.0159(6) 0.0003(5) 0.0034(5) -0.0014(5)
C3 0.0174(6) 0.0210(7) 0.0181(6) 0.0002(5) 0.0034(5) -0.0027(5)
C5 0.0164(6) 0.0186(6) 0.0173(6) -0.0013(5) 0.0026(5) -0.0002(5)
C6 0.0181(6) 0.0162(6) 0.0159(6) 0.0000(5) 0.0024(5) -0.0003(5)
C7 0.0169(6) 0.0164(6) 0.0170(6) 0.0015(5) 0.0003(5) -0.0004(5)
C8 0.0197(7) 0.0177(6) 0.0169(6) 0.0007(5) -0.0014(5) 0.0014(5)
C9 0.0208(7) 0.0199(7) 0.0177(6) 0.0017(5) -0.0031(5) 0.0010(5)
C11 0.0202(7) 0.0236(7) 0.0146(6) -0.0002(5) 0.0014(5) -0.0008(5)
C12 0.0205(6) 0.0193(6) 0.0141(6) -0.0002(5) 0.0016(5) -0.0008(5)
C13 0.0193(7) 0.0233(7) 0.0214(7) 0.0032(5) 0.0025(5) -0.0059(5)
C14 0.0254(7) 0.0206(7) 0.0268(7) 0.0061(6) 0.0013(6) -0.0054(6)
C16 0.0168(6) 0.0174(6) 0.0147(6) -0.0006(5) 0.0004(5) 0.0012(5)
C17 0.0151(6) 0.0187(6) 0.0161(6) -0.0007(5) 0.0011(5) -0.0001(5)
C18 0.0207(7) 0.0172(6) 0.0196(6) 0.0010(5) 0.0085(5) -0.0019(5)
C19 0.0259(8) 0.0418(9) 0.0214(7) 0.0042(7) 0.0052(6) -0.0001(6)
C20 0.0424(10) 0.0570(12) 0.0221(8) 0.0027(9) 0.0095(7) -0.0010(8)
C21 0.0425(10) 0.0432(10) 0.0336(9) -0.0048(8) 0.0231(8) -0.0092(7)
C22 0.0270(8) 0.0328(9) 0.0434(10) 0.0008(7) 0.0167(7) -0.0083(7)
C23 0.0234(7) 0.0256(7) 0.0306(8) 0.0031(6) 0.0076(6) -0.0033(6)
C24 0.0147(6) 0.0295(7) 0.0160(6) 0.0036(5) 0.0016(5) -0.0030(5)
C25 0.0306(8) 0.0330(8) 0.0261(8) 0.0064(7) 0.0014(6) 0.0023(6)
C26 0.0407(10) 0.0557(12) 0.0258(8) 0.0200(9) 0.0012(7) 0.0096(8)
C27 0.0257(8) 0.0732(14) 0.0190(7) 0.0187(8) -0.0037(6) -0.0078(8)
C28 0.0160(7) 0.0587(11) 0.0277(8) 0.0028(7) 0.0009(6) -0.0198(8)
C29 0.0161(6) 0.0345(8) 0.0232(7) 0.0002(6) 0.0044(5) -0.0076(6)
C30 0.0173(6) 0.0183(6) 0.0234(7) 0.0013(5) -0.0006(5) -0.0011(5)
C31 0.0245(7) 0.0279(8) 0.0256(7) -0.0005(6) 0.0036(6) -0.0059(6)
C32 0.0253(8) 0.0324(8) 0.0339(8) -0.0010(6) 0.0103(6) -0.0038(7)
C33 0.0202(7) 0.0230(7) 0.0416(9) -0.0018(6) 0.0037(6) -0.0036(6)
C34 0.0266(8) 0.0259(8) 0.0316(8) -0.0029(6) -0.0017(6) -0.0077(6)
C35 0.0259(7) 0.0253(7) 0.0219(7) -0.0006(6) 0.0012(6) -0.0033(6)
C36 0.0680(14) 0.0399(10) 0.0260(8) 0.0267(10) 0.0057(8) 0.0051(7)
C37 0.0680(14) 0.0381(10) 0.0294(9) 0.0164(9) 0.0082(9) 0.0007(8)
C38 0.0593(12) 0.0504(11) 0.0240(8) 0.0221(10) 0.0037(8) -0.0016(8)
C39 0.0584(14) 0.0869(19) 0.0425(12) 0.0185(13) 0.0027(10) 0.0007(12)

loop_
_atom_type_symbol
_atom_type_description
_atom_type_scat_dispersion_real
_atom_type_scat_dispersion_imag
_atom_type_scat_source
C C 0.0033 0.0016 'International Tables Vol C Tables 4.2.6.8 and 6.1.1.4'
H H 0.0000 0.0000 'International Tables Vol C Tables 4.2.6.8 and 6.1.1.4'
N N 0.0061 0.0033 'International Tables Vol C Tables 4.2.6.8 and 6.1.1.4'
O O 0.0106 0.0060 'International Tables Vol C Tables 4.2.6.8 and 6.1.1.4'
S S 0.1246 0.1234 'International Tables Vol C Tables 4.2.6.8 and 6.1.1.4'

loop_
_geom_angle_atom_site_label_1
_geom_angle_atom_site_label_2
_geom_angle_atom_site_label_3
_geom_angle_site_symmetry_1
_geom_angle_site_symmetry_3
_geom_angle
C14 S15 C16 . . 90.95(7)
C3 N4 C5 . . 112.96(11)
C3 N4 C24 . . 122.96(11)
C5 N4 C24 . . 124.07(11)
C9 N10 C11 . . 112.78(12)
C9 N10 C30 . . 122.91(12)
C11 N10 C30 . . 124.15(12)
C2 C1 C12 . . 104.78(10)
C2 C1 C13 . . 114.97(11)
C2 C1 C16 . . 106.80(10)
C12 C1 C13 . . 114.50(11)
C12 C1 C16 . . 108.69(11)
C13 C1 C16 . . 106.76(11)
C1 C2 C3 . . 111.49(11)
C1 C2 C6 . . 109.56(11)
C3 C2 C6 . . 105.13(10)
C1 C2 H2 . . 110.2
C3 C2 H2 . . 110.2
C6 C2 H2 . . 110.2
O3 C3 N4 . . 124.15(13)
O3 C3 C2 . . 128.01(13)
N4 C3 C2 . . 107.84(11)
O5 C5 N4 . . 124.88(12)
O5 C5 C6 . . 126.30(12)
N4 C5 C6 . . 108.79(11)
C2 C6 C5 . . 105.11(11)
C2 C6 C7 . . 110.30(11)
C5 C6 C7 . . 109.48(11)
C2 C6 H6 . . 110.6
C5 C6 H6 . . 110.6
C7 C6 H6 . . 110.6
C6 C7 C8 . . 105.66(11)
C6 C7 C17 . . 108.10(10)
C8 C7 C17 . . 109.92(11)
C6 C7 H7 . . 111.0
C8 C7 H7 . . 111.0
C17 C7 H7 . . 111.0
C7 C8 C9 . . 110.18(11)
C7 C8 C12 . . 110.23(11)
C9 C8 C12 . . 105.01(11)
C7 C8 H8 . . 110.4
C9 C8 H8 . . 110.4
C12 C8 H8 . . 110.4
O9 C9 N10 . . 124.61(13)
O9 C9 C8 . . 126.75(13)
N10 C9 C8 . . 108.64(12)
O11 C11 N10 . . 124.66(13)
O11 C11 C12 . . 127.20(13)
N10 C11 C12 . . 108.14(11)
C1 C12 C8 . . 109.78(10)
C1 C12 C11 . . 111.29(11)
C8 C12 C11 . . 105.22(11)
C1 C12 H12 . . 110.1
C8 C12 H12 . . 110.1
C11 C12 H12 . . 110.1
C1 C13 C14 . . 115.08(13)
C1 C13 H13 . . 122.5
C14 C13 H13 . . 122.5
S15 C14 C13 . . 115.07(11)
S15 C14 H14 . . 122.5
C13 C14 H14 . . 122.5
S15 C16 C1 . . 112.12(9)
S15 C16 C17 . . 130.82(11)
C1 C16 C17 . . 117.04(12)
C7 C17 C16 . . 111.89(12)
C7 C17 C18 . . 121.95(12)
C16 C17 C18 . . 126.07(12)
C17 C18 C19 . . 119.66(13)
C17 C18 C23 . . 121.85(13)
C19 C18 C23 . . 118.48(13)
C18 C19 C20 . . 120.47(15)
C18 C19 H19 . . 119.8
C20 C19 H19 . . 119.8
C19 C20 C21 . . 120.27(17)
C19 C20 H20 . . 119.9
C21 C20 H20 . . 119.9
C20 C21 C22 . . 119.70(15)
C20 C21 H21 . . 120.1
C22 C21 H21 . . 120.1
C21 C22 C23 . . 120.46(16)
C21 C22 H22 . . 119.8
C23 C22 H22 . . 119.8
C18 C23 C22 . . 120.58(15)
C18 C23 H23 . . 119.7
C22 C23 H23 . . 119.7
N4 C24 C25 . . 118.68(13)
N4 C24 C29 . . 120.19(13)
C25 C24 C29 . . 121.13(14)
C24 C25 C26 . . 119.17(17)
C24 C25 H25 . . 120.4
C26 C25 H25 . . 120.4
C25 C26 C27 . . 120.14(18)
C25 C26 H26 . . 119.9
C27 C26 H26 . . 119.9
C26 C27 C28 . . 120.18(15)
C26 C27 H27 . . 119.9
C28 C27 H27 . . 119.9
C27 C28 C29 . . 120.45(17)
C27 C28 H28 . . 119.8
C29 C28 H28 . . 119.8
C24 C29 C28 . . 118.93(16)
C24 C29 H29 . . 120.5
C28 C29 H29 . . 120.5
N10 C30 C31 . . 118.24(12)
N10 C30 C35 . . 120.38(13)
C35 C30 C31 . . 121.37(14)
C30 C31 C32 . . 119.45(14)
C30 C31 H31 . . 120.3
C32 C31 H31 . . 120.3
C31 C32 C32 . . 119.85(15)
C31 C32 H32 . . 120.1
C33 C32 H32 . . 120.1
C32 C33 C34 . . 120.17(14)
C32 C33 H33 . . 119.9
C34 C33 H33 . . 119.9
C33 C34 C35 . . 120.67(14)
C33 C34 H34 . . 119.7
C35 C34 H34 . . 119.7
C30 C35 C34 . . 118.48(14)
C30 C35 H35 . . 120.8
C34 C35 H35 . . 120.8
C37 C36 C38 . 3_566 121.92(18)
C37 C36 H36 . . 119.0
C38 C36 H36 3_566 . 119.0
C36 C37 C38 . . 120.6(2)
C36 C37 H37 . . 119.7
C38 C37 H37 . . 119.7
C36 C38 C37 3_566 . 117.4(2)
C36 C38 C39 3_566 . 121.83(19)
C37 C38 C39 . . 120.7(2)
C38 C39 H39A . . 109.5
C38 C39 H39B . . 109.5
C38 C39 H39C . . 109.5
H39A C39 H39B . . 109.5
H39A C39 H39C . . 109.5
H39B C39 H39C . . 109.5

loop_
_geom_bond_atom_site_label_1
_geom_bond_atom_site_label_2
_geom_bond_site_symmetry_2
_geom_bond_distance
S15 C14 . 1.7635(16)
S15 C16 . 1.7495(14)
O3 C3 . 1.1986(17)
O5 C5 . 1.2081(17)
O9 C9 . 1.2094(18)
O11 C11 . 1.2028(17)
N4 C3 . 1.4069(17)
N4 C5 . 1.3865(17)
N4 C24 . 1.4342(17)
N10 C9 . 1.3934(18)
N10 C11 . 1.4008(18)
N10 C30 . 1.4370(18)
C1 C2 . 1.5655(18)
C1 C12 . 1.5629(18)
C1 C13 . 1.4930(19)
C1 C16 . 1.5181(18)
C2 C3 . 1.5196(18)
C2 C6 . 1.5377(18)
C2 H2 . 1.0000
C5 C6 . 1.5124(18)
C6 C7 . 1.5498(18)
C6 H6 . 1.0000
C7 C8 . 1.5472(18)
C7 C17 . 1.5220(18)
C7 H7 . 1.0000
C8 C9 . 1.5147(19)
C8 C12 . 1.5351(19)
C8 H8 . 1.0000
C11 C12 . 1.5167(19)
C12 H12 . 1.0000
C13 C14 . 1.323(2)
C13 H13 . 0.9500
C14 H14 . 0.9500
C16 C17 . 1.3410(19)
C17 C18 . 1.4805(18)
C18 C19 . 1.400(2)
C18 C23 . 1.389(2)
C19 C20 . 1.390(2)
C19 H19 . 0.9500
C20 C21 . 1.381(3)
C20 H20 . 0.9500
C21 C22 . 1.379(3)
C21 H21 . 0.9500
C22 C23 . 1.389(2)
C22 H22 . 0.9500
C23 H23 . 0.9500
C24 C25 . 1.385(2)
C24 C29 . 1.387(2)
C25 C26 . 1.390(2)
C25 H25 . 0.9500
C26 C27 . 1.386(3)
C26 H26 . 0.9500
C27 C28 . 1.378(3)
C27 H27 . 0.9500
C28 C29 . 1.391(2)
C28 H28 . 0.9500
C29 H29 . 0.9500
C30 C31 . 1.384(2)
C30 C35 . 1.383(2)
C31 C32 . 1.386(2)
C31 H31 . 0.9500
C32 C33 . 1.383(2)
C32 H32 . 0.9500
C33 C34 . 1.381(2)
C33 H33 . 0.9500
C34 C35 . 1.391(2)
C34 H34 . 0.9500
C35 H35 . 0.9500
C36 C37 . 1.370(3)
C36 C38 3_566 1.393(3)
C36 H36 . 0.9500
C37 C38 . 1.395(3)
C37 H37 . 0.9500
C38 C39 . 1.504(3)
C39 H39A . 0.9800
C39 H39B . 0.9800
C39 H39C . 0.9800

loop_
_geom_hbond_atom_site_label_D
_geom_hbond_atom_site_label_H
_geom_hbond_atom_site_label_A
_geom_hbond_site_symmetry_A
_geom_hbond_distance_DH
_geom_hbond_distance_HA
_geom_hbond_distance_DA
_geom_hbond_angle_DHA
_geom_hbond_publ_flag
C23 H23 O9 1_555 0.95 2.59 3.435(2) 149 y
C2 H2 O5 4_575 1.00 2.46 3.158(2) 126 y
C6 H6 O5 4_575 1.00 2.56 3.206(2) 122 y
C8 H8 O5 4_575 1.00 2.66 3.269(2) 131 y
C12 H12 O5 4_575 1.00 2.47 3.182(2) 128 y
C14 H14 O11 3_665 0.95 2.50 3.413(2) 162 y

loop_
_geom_torsion_atom_site_label_1
_geom_torsion_atom_site_label_2
_geom_torsion_atom_site_label_3
_geom_torsion_atom_site_label_4
_geom_torsion_site_symmetry_1
_geom_torsion_site_symmetry_4
_geom_torsion
S15 C14 C13 C1 . . -0.77(17)
S15 C16 C1 C2 . . -122.42(10)
S15 C16 C1 C12 . . 125.04(10)
S15 C16 C1 C13 . . 1.04(13)
S15 C16 C17 C7 . . 179.78(10)
S15 C16 C17 C18 . . 3.1(2)
O3 C3 N4 C5 . . 175.46(14)
O3 C3 N4 C24 . . -5.7(2)
O3 C3 C2 C1 . . 64.82(19)
O3 C3 C2 C6 . . -176.55(15)
O5 C5 N4 C3 . . -178.39(13)
O5 C5 N4 C24 . . 2.8(2)
O5 C5 C6 C2 . . -179.22(13)
O5 C5 C6 C7 . . -60.75(18)
O9 C9 N10 C11 . . 178.47(14)
O9 C9 N10 C30 . . -5.9(2)
O9 C9 C8 C7 . . 59.85(18)
O9 C9 C8 C12 . . 178.53(14)
O11 C11 N10 C9 . . -175.58(14)
O11 C11 N10 C30 . . 8.9(2)
O11 C11 C12 C1 . . -65.82(18)
O11 C11 C12 C8 . . 175.34(14)
N4 C3 C2 C1 . . -115.29(12)
N4 C3 C2 C6 . . 3.34(14)
N4 C5 C6 C2 . . -1.26(14)
N4 C5 C6 C7 . . 117.21(12)
N4 C24 C25 C26 . . 179.77(14)
N4 C24 C29 C28 . . 179.97(13)
N10 C9 C8 C7 . . -119.51(12)
N10 C9 C8 C12 . . -0.83(14)
N10 C11 C12 C1 . . 114.33(12)
N10 C11 C12 C8 . . -4.51(14)
N10 C30 C31 C32 . . -178.26(14)
N10 C30 C35 C34 . . 178.12(13)
C1 C2 C6 C5 . . 118.66(11)
C1 C2 C6 C7 . . 0.75(14)
C1 C12 C8 C7 . . 1.97(15)
C1 C12 C8 C9 . . -116.67(12)
C1 C16 S15 C14 . . -1.25(10)
C1 C16 C17 C7 . . 1.26(17)
C1 C16 C17 C18 . . -175.42(12)
C2 C1 C13 C14 . . 118.06(14)
C2 C1 C16 C17 . . 56.38(15)
C2 C1 C12 C8 . . -62.83(13)
C2 C1 C12 C11 . . -178.92(11)
C2 C3 N4 C5 . . -4.44(15)
C2 C3 N4 C24 . . 174.41(12)
C2 C6 C7 C8 . . -62.06(13)
C2 C6 C7 C17 . . 55.57(14)
C3 N4 C5 C6 . . 3.62(15)
C3 N4 C24 C25 . . -54.29(19)
C3 N4 C24 C29 . . 125.40(15)
C3 C2 C1 C12 . . 177.05(11)
C3 C2 C1 C13 . . -56.37(15)
C3 C2 C1 C16 . . 61.85(13)
C3 C2 C6 C5 . . -1.26(13)
C3 C2 C6 C7 . . -119.17(11)
C5 N4 C24 C25 . . 124.43(15)
C5 N4 C24 C29 . . -55.88(19)
C5 C6 C7 C8 . . -177.24(11)
C5 C6 C7 C17 . . -59.61(13)
C6 C2 C1 C12 . . 61.10(13)
C6 C2 C1 C13 . . -172.32(11)
C6 C2 C1 C16 . . -54.10(13)
C6 C5 N4 C24 . . -175.22(12)
C6 C7 C8 C9 . . 175.86(11)
C6 C7 C8 C12 . . 60.43(14)
C6 C7 C17 C16 . . -58.81(14)
C6 C7 C17 C18 . . 118.02(13)
C7 C8 C12 C11 . . 121.82(12)
C7 C17 C18 C19 . . -132.20(14)
C7 C17 C18 C23 . . 46.14(19)
C8 C7 C17 C16 . . 56.06(15)
C8 C7 C17 C18 . . -127.11(13)
C8 C9 N10 C11 . . -2.16(15)
C8 C9 N10 C30 . . 173.45(12)
C8 C12 C1 C13 . . 170.30(12)
C8 C12 C1 C16 . . 51.04(14)
C9 N10 C11 C12 . . 4.28(15)
C9 N10 C30 C31 . . -52.23(19)
C9 N10 C30 C35 . . 129.14(15)
C9 C8 C12 C11 . . 3.17(13)
C9 C8 C7 C17 . . 59.45(14)
C11 N10 C30 C31 . . 122.88(15)
C11 N10 C30 C35 . . -55.75(19)
C11 C12 C1 C13 . . 54.22(15)
C11 C12 C1 C16 . . -65.04(14)
C12 C1 C13 C14 . . -120.51(14)
C12 C1 C16 C17 . . -56.16(15)
C12 C11 N10 C30 . . -171.27(12)
C12 C8 C7 C17 . . -55.98(14)
C13 C1 C16 C17 . . 179.84(12)
C13 C14 S15 C16 . . 1.19(13)
C14 S15 C16 C17 . . -179.83(14)
C14 C13 C1 C16 . . -0.18(17)
C16 C17 C18 C19 . . 44.2(2)
C16 C17 C18 C23 . . -137.49(15)
C17 C18 C19 C20 . . 179.87(16)
C17 C18 C23 C22 . . 179.23(14)
C18 C19 C20 C21 . . 0.0(3)
C18 C23 C22 C21 . . 1.9(2)
C19 C18 C23 C22 . . -2.4(2)
C19 C20 C21 C22 . . -0.6(3)
C20 C19 C18 C23 . . 1.5(2)
C20 C21 C22 C23 . . -0.3(3)
C24 C25 C26 C27 . . -0.1(3)
C24 C29 C28 C27 . . 0.6(2)
C25 C24 C29 C28 . . -0.4(2)
C25 C26 C27 C28 . . 0.3(3)
C26 C25 C24 C29 . . 0.1(2)
C26 C27 C28 C29 . . -0.6(2)
C30 C31 C32 C33 . . 0.1(2)
C30 C35 C34 C33 . . 0.1(2)
C31 C30 C35 C34 . . -0.5(2)
C31 C32 C33 C34 . . -0.4(2)
C32 C31 C30 C35 . . 0.4(2)
C32 C33 C34 C35 . . 0.3(2)
C36 C37 C38 C36 . 3_566 0.3(3)
C36 C37 C38 C39 . . 179.96(19)
C38 C36 C37 C38 3_566 . -0.3(3)
